data_4303911
loop_
_publ_author_name
'Raquel Ferreir\'os-Mart\'inez'
'David Esteban-G\'omez'
'Andr\'es de Blas'
'Carlos Platas-Iglesias'
'Teresa Rodr\'iguez-Blas'

_publ_contact_author_address
;
Departamento de Quimica Fundamental
Facultade de Ciencias
Universidade da Coruna
Campus da Zapateira s/n
15071 A Coruna
Spain
;
_publ_contact_author_email ucambv@udc.es
_publ_contact_author_fax '+ 34 981 167065'
_publ_contact_author_name 'De Blas, Andres'
_publ_contact_author_phone '+ 34 981 167000'
_publ_section_title
;
Eight-Coordinate Zn(II), Cd(II), and Pb(II) Complexes Based on a
1,7-Diaza-12-crown-4 Platform Endowed with a Remarkable Selectivity over
Ca(II)
;
_journal_name_full 'Inorganic Chemistry'
_journal_page_first 11821
_journal_page_last 11831
_journal_paper_doi 10.1021/ic901883h
_journal_volume 48
_journal_year 2009
_chemical_compound_source 'synthesis as described'
_chemical_formula_moiety '2(C22 H27 N4 O6 Zn), C H4 O, 2(Cl O4), 5(H2 O)'
_chemical_formula_sum 'C45 H68 Cl2 N8 O26 Zn2'
_chemical_formula_weight 1338.71
_chemical_name_systematic
;
 ?
;
_space_group_IT_number 14
_symmetry_cell_setting monoclinic
_symmetry_Int_Tables_number 14
_symmetry_space_group_name_Hall '-P 2ybc'
_symmetry_space_group_name_H-M 'P 1 21/c 1'
_atom_sites_solution_hydrogens geom
_atom_sites_solution_primary direct
_atom_sites_solution_secondary difmap
_audit_conform_dict_location ftp://ftp.iucr.org/pub/cif_core.dic
_audit_conform_dict_name cif_core.dic
_audit_conform_dict_version 2.4
_audit_creation_date 2009-03-19T10:57:36-00:00
_audit_creation_method 'WinGX routine CIF_UPDATE'
_cell_angle_alpha 90
_cell_angle_beta 93.658(3)
_cell_angle_gamma 90
_cell_formula_units_Z 4
_cell_length_a 12.5316(16)
_cell_length_b 28.823(4)
_cell_length_c 15.644(2)
_cell_measurement_reflns_used 7842
_cell_measurement_temperature 100(2)
_cell_measurement_theta_max 27.9686
_cell_measurement_theta_min 4.4658
_cell_measurement_wavelength 0.71073
_cell_volume 5639.1(13)
_computing_cell_refinement 'SAINT V7.12A (Bruker Nonius 2004) in Apex2 suite.'
_computing_data_collection 'Apex2  V.1.0-27 (Bruker Nonius, 2005);'
_computing_data_reduction 'SAINT and XPREP Version 6.14 COPYRIGHT(c) 2003 Bruker-AXS'
_computing_molecular_graphics 'Ortep-3 for Windows (Farrugia, 1997)'
_computing_publication_material 'WinGX publication routines (Farrugia, 1999)'
_computing_structure_refinement 'SHELXL-97 (Sheldrick, 2008)'
_computing_structure_solution DIRDIF99
_diffrn_ambient_temperature 100(2)
_diffrn_measured_fraction_theta_full 0.992
_diffrn_measured_fraction_theta_max 0.992
_diffrn_measurement_device_type 'Bruker X8 APEXII CCD'
_diffrn_measurement_method 'omega and  phi rotation with narrow frames'
_diffrn_radiation_monochromator graphite
_diffrn_radiation_probe x-ray
_diffrn_radiation_source 'fine-focus sealed tube'
_diffrn_radiation_type MoK\a
_diffrn_radiation_wavelength 0.71073
_diffrn_reflns_av_R_equivalents 0.0576
_diffrn_reflns_av_unetI/netI 0.0569
_diffrn_reflns_limit_h_max 16
_diffrn_reflns_limit_h_min -15
_diffrn_reflns_limit_k_max 38
_diffrn_reflns_limit_k_min -34
_diffrn_reflns_limit_l_max 20
_diffrn_reflns_limit_l_min -20
_diffrn_reflns_number 54810
_diffrn_reflns_theta_full 28.38
_diffrn_reflns_theta_max 28.38
_diffrn_reflns_theta_min 2.57
_exptl_absorpt_coefficient_mu 1.038
_exptl_absorpt_correction_T_max 0.969
_exptl_absorpt_correction_T_min 0.774
_exptl_absorpt_correction_type multi-scan
_exptl_absorpt_process_details
;
SADABS. Bruker AXS Inc., Madison,
Wisconsin, USA. or Sheldrick, G. M. (1996). 
;
_exptl_crystal_colour colourless
_exptl_crystal_density_diffrn 1.577
_exptl_crystal_density_method 'not measured'
_exptl_crystal_description prism
_exptl_crystal_F_000 2784
_exptl_crystal_size_max 0.36
_exptl_crystal_size_mid 0.12
_exptl_crystal_size_min 0.03
_refine_diff_density_max 1.327
_refine_diff_density_min -0.637
_refine_diff_density_rms 0.093
_refine_ls_extinction_method none
_refine_ls_goodness_of_fit_ref 1.019
_refine_ls_hydrogen_treatment mixed
_refine_ls_matrix_type full
_refine_ls_number_parameters 797
_refine_ls_number_reflns 14009
_refine_ls_number_restraints 15
_refine_ls_restrained_S_all 1.019
_refine_ls_R_factor_all 0.0752
_refine_ls_R_factor_gt 0.0455
_refine_ls_shift/su_max 0.001
_refine_ls_shift/su_mean 0
_refine_ls_structure_factor_coef Fsqd
_refine_ls_weighting_details 'calc w=1/[\s^2^(Fo^2^)+(0.0517P)^2^+3.9748P] where P=(Fo^2^+2Fc^2^)/3'
_refine_ls_weighting_scheme calc
_refine_ls_wR_factor_gt 0.1034
_refine_ls_wR_factor_ref 0.1158
_reflns_number_gt 10044
_reflns_number_total 14009
_reflns_threshold_expression >2\s(I)
_cod_data_source_file ic901883h_si_002_5.cif
_cod_data_source_block compound3c
_cod_original_cell_volume 5639.2(13)
_cod_original_sg_symbol_H-M 'P 21/c'
_cod_database_code 4303911

loop_
_symmetry_equiv_pos_as_xyz
'x, y, z'
'-x, y+1/2, -z+1/2'
'-x, -y, -z'
'x, -y-1/2, z-1/2'

loop_
_atom_site_label
_atom_site_type_symbol
_atom_site_fract_x
_atom_site_fract_y
_atom_site_fract_z
_atom_site_U_iso_or_equiv
_atom_site_adp_type
_atom_site_occupancy
_atom_site_symmetry_multiplicity
_atom_site_calc_flag
_atom_site_refinement_flags
_atom_site_disorder_assembly
_atom_site_disorder_group
O1W O 0.8326(2) 0.33950(8) 0.53690(19) 0.0460(7) Uani 1 1 d D . .
O4W O 0.7617(2) 0.01728(10) 0.0225(2) 0.0583(8) Uani 1 1 d D . .
O50A O 1.1503(3) 0.43519(9) 0.53252(19) 0.0372(9) Uani 0.859(5) 1 d P A 1
H50A H 1.0862 0.4343 0.5452 0.056 Uiso 0.859(5) 1 calc PR A 1
C50A C 1.1832(5) 0.39038(15) 0.5086(3) 0.0552(16) Uani 0.859(5) 1 d P A 1
H53A H 1.2613 0.3897 0.5074 0.083 Uiso 0.859(5) 1 calc PR A 1
H52A H 1.1508 0.3828 0.4517 0.083 Uiso 0.859(5) 1 calc PR A 1
H51A H 1.1603 0.3676 0.5502 0.083 Uiso 0.859(5) 1 calc PR A 1
O3W O 0.6027(3) 0.06198(10) -0.07909(19) 0.0568(8) Uani 1 1 d D . .
O50B O 1.2214(15) 0.4278(6) 0.4932(12) 0.035(5) Uani 0.141(5) 1 d P A 2
H50B H 1.2139 0.45 0.4583 0.052 Uiso 0.141(5) 1 calc PR A 2
C50B C 1.293(2) 0.3960(9) 0.4634(16) 0.043(7) Uani 0.141(5) 1 d P A 2
H51B H 1.3572 0.4122 0.4464 0.065 Uiso 0.141(5) 1 calc PR A 2
H52B H 1.2598 0.3795 0.4138 0.065 Uiso 0.141(5) 1 calc PR A 2
H53B H 1.3134 0.3737 0.5089 0.065 Uiso 0.141(5) 1 calc PR A 2
O2W O 0.6341(2) 0.34603(8) 0.45397(18) 0.0448(7) Uani 1 1 d D . .
H21W H 0.698(2) 0.3389(14) 0.483(3) 0.067 Uiso 1 1 d D . .
H22W H 0.598(3) 0.3178(9) 0.453(3) 0.067 Uiso 1 1 d D . .
H51W H 0.8868 0.4492 0.5448 0.067 Uiso 1 1 d D . .
H52W H 0.941(3) 0.4268(12) 0.6231(11) 0.067 Uiso 1 1 d D . .
H31W H 0.601(3) 0.0937(7) -0.067(3) 0.067 Uiso 1 1 d D . .
H32W H 0.5299(19) 0.0576(13) -0.100(3) 0.067 Uiso 1 1 d D . .
H11W H 0.876(3) 0.3135(9) 0.531(3) 0.067 Uiso 1 1 d D . .
H12W H 0.880(3) 0.3634(9) 0.548(3) 0.067 Uiso 1 1 d D . .
H41W H 0.7222 0.026 -0.0277 0.067 Uiso 1 1 d D . .
H42W H 0.792(3) -0.0115(9) 0.009(2) 0.067 Uiso 1 1 d D . .
Zn1 Zn 0.46200(2) 0.144809(10) 0.277476(19) 0.01276(8) Uani 1 1 d . . .
C1 C 0.3918(2) 0.20891(9) 0.11344(17) 0.0146(5) Uani 1 1 d . . .
C2 C 0.2961(2) 0.20306(8) 0.16523(17) 0.0141(5) Uani 1 1 d . . .
C3 C 0.1972(2) 0.22126(9) 0.14113(18) 0.0177(6) Uani 1 1 d . . .
H3 H 0.1862 0.2389 0.09 0.021 Uiso 1 1 calc R . .
C4 C 0.1134(2) 0.21309(9) 0.19386(19) 0.0203(6) Uani 1 1 d . . .
H4 H 0.0441 0.2252 0.1792 0.024 Uiso 1 1 calc R . .
C5 C 0.1322(2) 0.18738(9) 0.26723(18) 0.0175(6) Uani 1 1 d . . .
H5 H 0.0761 0.1815 0.3039 0.021 Uiso 1 1 calc R . .
C6 C 0.2341(2) 0.17008(8) 0.28721(17) 0.0142(5) Uani 1 1 d . . .
C7 C 0.2591(2) 0.14165(9) 0.36674(17) 0.0156(5) Uani 1 1 d . . .
H7A H 0.2787 0.1627 0.4152 0.019 Uiso 1 1 calc R . .
H7B H 0.1943 0.1243 0.3808 0.019 Uiso 1 1 calc R . .
C8 C 0.3057(2) 0.06492(9) 0.31554(18) 0.0181(6) Uani 1 1 d . . .
H8A H 0.245 0.0536 0.3472 0.022 Uiso 1 1 calc R . .
H8B H 0.3624 0.0409 0.3201 0.022 Uiso 1 1 calc R . .
C9 C 0.2691(2) 0.07099(9) 0.22266(18) 0.0181(6) Uani 1 1 d . . .
H9A H 0.2468 0.0406 0.198 0.022 Uiso 1 1 calc R . .
H9B H 0.2066 0.0921 0.2179 0.022 Uiso 1 1 calc R . .
C10 C 0.4202(2) 0.05553(9) 0.14133(18) 0.0186(6) Uani 1 1 d . . .
H10A H 0.3876 0.0436 0.0864 0.022 Uiso 1 1 calc R . .
H10B H 0.4311 0.0292 0.1816 0.022 Uiso 1 1 calc R . .
C11 C 0.5250(2) 0.07914(9) 0.12771(17) 0.0175(6) Uani 1 1 d . . .
H11A H 0.575 0.0564 0.1047 0.021 Uiso 1 1 calc R . .
H11B H 0.5131 0.1042 0.0848 0.021 Uiso 1 1 calc R . .
C12 C 0.6146(2) 0.06094(9) 0.26565(17) 0.0165(6) Uani 1 1 d . . .
H12A H 0.6739 0.045 0.2387 0.02 Uiso 1 1 calc R . .
H12B H 0.5565 0.0381 0.2713 0.02 Uiso 1 1 calc R . .
C13 C 0.6541(2) 0.07731(9) 0.35427(17) 0.0161(5) Uani 1 1 d . . .
H13A H 0.6769 0.0503 0.3901 0.019 Uiso 1 1 calc R . .
H13B H 0.7164 0.0981 0.3499 0.019 Uiso 1 1 calc R . .
C14 C 0.5022(2) 0.07186(10) 0.43853(18) 0.0178(6) Uani 1 1 d . . .
H14A H 0.5344 0.0655 0.4968 0.021 Uiso 1 1 calc R . .
H14B H 0.491 0.042 0.408 0.021 Uiso 1 1 calc R . .
C15 C 0.3976(2) 0.09719(10) 0.44326(17) 0.0193(6) Uani 1 1 d . . .
H15A H 0.3478 0.0778 0.4745 0.023 Uiso 1 1 calc R . .
H15B H 0.41 0.1263 0.4759 0.023 Uiso 1 1 calc R . .
C16 C 0.6639(2) 0.12956(9) 0.18599(17) 0.0144(5) Uani 1 1 d . . .
H16A H 0.6458 0.1439 0.1294 0.017 Uiso 1 1 calc R . .
H16B H 0.7287 0.1104 0.1811 0.017 Uiso 1 1 calc R . .
C17 C 0.6877(2) 0.16724(8) 0.25093(16) 0.0130(5) Uani 1 1 d . . .
C18 C 0.7889(2) 0.18734(9) 0.26299(18) 0.0173(6) Uani 1 1 d . . .
H18 H 0.846 0.1773 0.2304 0.021 Uiso 1 1 calc R . .
C19 C 0.8044(2) 0.22196(10) 0.32281(18) 0.0185(6) Uani 1 1 d . . .
H19 H 0.8727 0.2361 0.3321 0.022 Uiso 1 1 calc R . .
C20 C 0.7196(2) 0.23618(9) 0.36972(17) 0.0175(6) Uani 1 1 d . . .
H20 H 0.7286 0.2602 0.4111 0.021 Uiso 1 1 calc R . .
C21 C 0.6223(2) 0.21456(9) 0.35458(16) 0.0140(5) Uani 1 1 d . . .
C22 C 0.5251(2) 0.22465(9) 0.40408(17) 0.0148(5) Uani 1 1 d . . .
N1 N 0.31523(17) 0.17800(7) 0.23759(14) 0.0118(4) Uani 1 1 d . . .
N2 N 0.34770(17) 0.10833(7) 0.35661(14) 0.0132(4) Uani 1 1 d . . .
O3 O 0.35300(15) 0.08975(6) 0.17597(12) 0.0165(4) Uani 1 1 d . . .
N3 N 0.57427(17) 0.09926(7) 0.20868(14) 0.0130(4) Uani 1 1 d . . .
O4 O 0.57029(15) 0.10150(6) 0.39290(12) 0.0171(4) Uani 1 1 d . . .
N4 N 0.60655(17) 0.18106(7) 0.29536(13) 0.0116(4) Uani 1 1 d . . .
O1 O 0.47565(15) 0.18976(6) 0.13524(12) 0.0168(4) Uani 1 1 d . . .
O2 O 0.37417(16) 0.23522(7) 0.04654(12) 0.0204(4) Uani 1 1 d . . .
H2 H 0.4294 0.2363 0.0189 0.031 Uiso 1 1 calc R . .
O5 O 0.44540(15) 0.20063(6) 0.38873(12) 0.0170(4) Uani 1 1 d . . .
O6 O 0.53330(16) 0.25787(6) 0.45838(12) 0.0192(4) Uani 1 1 d . . .
Zn2 Zn -0.01395(2) 0.137344(10) 0.703028(19) 0.01356(8) Uani 1 1 d . . .
C23 C 0.0596(2) 0.20422(9) 0.86777(17) 0.0160(6) Uani 1 1 d . . .
C24 C 0.1547(2) 0.19403(9) 0.81719(17) 0.0154(5) Uani 1 1 d . . .
C25 C 0.2555(2) 0.21044(9) 0.84146(19) 0.0195(6) Uani 1 1 d . . .
H25 H 0.2675 0.2286 0.8918 0.023 Uiso 1 1 calc R . .
C26 C 0.3388(2) 0.19984(9) 0.7910(2) 0.0221(6) Uani 1 1 d . . .
H26 H 0.4091 0.2105 0.8063 0.027 Uiso 1 1 calc R . .
C27 C 0.3182(2) 0.17350(9) 0.71794(19) 0.0204(6) Uani 1 1 d . . .
H27 H 0.3742 0.1661 0.6822 0.024 Uiso 1 1 calc R . .
C28 C 0.2147(2) 0.15798(9) 0.69736(17) 0.0148(5) Uani 1 1 d . . .
C29 C 0.1889(2) 0.12899(9) 0.61904(17) 0.0164(5) Uani 1 1 d . . .
H29A H 0.1733 0.1498 0.5694 0.02 Uiso 1 1 calc R . .
H29B H 0.2523 0.1101 0.6072 0.02 Uiso 1 1 calc R . .
C30 C 0.0474(2) 0.08728(10) 0.54107(17) 0.0190(6) Uani 1 1 d . . .
H30A H 0.096 0.0668 0.5108 0.023 Uiso 1 1 calc R . .
H30B H 0.0391 0.1165 0.5082 0.023 Uiso 1 1 calc R . .
C31 C -0.0602(2) 0.06407(10) 0.54393(18) 0.0188(6) Uani 1 1 d . . .
H31A H -0.0907 0.0576 0.4852 0.023 Uiso 1 1 calc R . .
H31B H -0.0534 0.0344 0.5758 0.023 Uiso 1 1 calc R . .
C32 C -0.2142(2) 0.07374(9) 0.62539(17) 0.0149(5) Uani 1 1 d . . .
H32A H -0.24 0.0471 0.59 0.018 Uiso 1 1 calc R . .
H32B H -0.2739 0.096 0.6286 0.018 Uiso 1 1 calc R . .
C33 C -0.1789(2) 0.05718(9) 0.71428(17) 0.0161(6) Uani 1 1 d . . .
H33A H -0.2412 0.0438 0.7413 0.019 Uiso 1 1 calc R . .
H33B H -0.1253 0.0322 0.7097 0.019 Uiso 1 1 calc R . .
C34 C -0.0856(2) 0.07344(10) 0.85203(17) 0.0181(6) Uani 1 1 d . . .
H34A H -0.139 0.0523 0.8749 0.022 Uiso 1 1 calc R . .
H34B H -0.0702 0.0982 0.8949 0.022 Uiso 1 1 calc R . .
C35 C 0.0154(2) 0.04685(10) 0.83933(18) 0.0193(6) Uani 1 1 d . . .
H35A H 0.0435 0.0329 0.894 0.023 Uiso 1 1 calc R . .
H35B H 0.0016 0.0218 0.7969 0.023 Uiso 1 1 calc R . .
C36 C 0.1714(2) 0.05898(9) 0.76251(18) 0.0176(6) Uani 1 1 d . . .
H36A H 0.1905 0.0283 0.7873 0.021 Uiso 1 1 calc R . .
H36B H 0.2361 0.0788 0.7669 0.021 Uiso 1 1 calc R . .
C37 C 0.1333(2) 0.05341(9) 0.66960(18) 0.0182(6) Uani 1 1 d . . .
H37A H 0.1924 0.0405 0.6378 0.022 Uiso 1 1 calc R . .
H37B H 0.0738 0.0307 0.6655 0.022 Uiso 1 1 calc R . .
C38 C -0.2167(2) 0.12750(9) 0.79327(17) 0.0166(6) Uani 1 1 d . . .
H38A H -0.1962 0.1421 0.8492 0.02 Uiso 1 1 calc R . .
H38B H -0.2839 0.1101 0.7992 0.02 Uiso 1 1 calc R . .
C39 C -0.2357(2) 0.16480(9) 0.72697(17) 0.0148(5) Uani 1 1 d . . .
C40 C -0.3351(2) 0.18630(9) 0.71292(18) 0.0173(6) Uani 1 1 d . . .
H40 H -0.3934 0.1775 0.7453 0.021 Uiso 1 1 calc R . .
C41 C -0.3476(2) 0.22043(9) 0.65152(18) 0.0197(6) Uani 1 1 d . . .
H41 H -0.4145 0.2356 0.6413 0.024 Uiso 1 1 calc R . .
C42 C -0.2615(2) 0.23235(9) 0.60476(18) 0.0194(6) Uani 1 1 d . . .
H42 H -0.2683 0.2558 0.562 0.023 Uiso 1 1 calc R . .
C43 C -0.1657(2) 0.20951(9) 0.62148(17) 0.0144(5) Uani 1 1 d . . .
C44 C -0.0680(2) 0.21814(9) 0.57192(17) 0.0150(5) Uani 1 1 d . . .
N5 N 0.13403(17) 0.16826(7) 0.74580(14) 0.0129(4) Uani 1 1 d . . .
N6 N 0.09613(18) 0.09761(7) 0.62780(14) 0.0141(5) Uani 1 1 d . . .
O9 O -0.12694(15) 0.09562(6) 0.58648(12) 0.0168(4) Uani 1 1 d . . .
N7 N -0.13147(18) 0.09470(7) 0.77083(14) 0.0137(4) Uani 1 1 d . . .
O10 O 0.08981(15) 0.07960(6) 0.80912(12) 0.0179(4) Uani 1 1 d . . .
N8 N -0.15289(18) 0.17674(7) 0.68253(14) 0.0135(4) Uani 1 1 d . . .
O7 O -0.02607(15) 0.18578(7) 0.84873(12) 0.0187(4) Uani 1 1 d . . .
O8 O 0.08028(16) 0.23338(7) 0.92975(13) 0.0217(4) Uani 1 1 d . . .
H6 H 0.0271 0.2354 0.9596 0.033 Uiso 1 1 calc R . .
O11 O 0.01052(15) 0.19266(6) 0.58751(12) 0.0181(4) Uani 1 1 d . . .
O12 O -0.07416(16) 0.25166(7) 0.51853(12) 0.0209(4) Uani 1 1 d . . .
Cl1 Cl 0.96898(5) 0.07676(2) 0.30139(4) 0.01939(15) Uani 1 1 d . . .
O13 O 0.95170(19) 0.11483(7) 0.35769(14) 0.0310(5) Uani 1 1 d . . .
O14 O 0.87001(17) 0.05396(7) 0.27767(15) 0.0298(5) Uani 1 1 d . . .
O15 O 1.04203(17) 0.04416(7) 0.34304(15) 0.0307(5) Uani 1 1 d . . .
O16 O 1.0134(2) 0.09539(10) 0.22563(15) 0.0450(7) Uani 1 1 d . . .
O5W O 0.9340(2) 0.42525(9) 0.56124(16) 0.0466(7) Uani 1 1 d D . .
Cl2 Cl 0.47789(5) 0.06348(2) 0.68429(4) 0.01986(15) Uani 1 1 d . . .
O17 O 0.50662(19) 0.10654(7) 0.64723(17) 0.0354(6) Uani 1 1 d . . .
O18 O 0.39305(17) 0.04246(8) 0.63180(15) 0.0318(5) Uani 1 1 d . . .
O19 O 0.4424(2) 0.07106(12) 0.76831(16) 0.0588(9) Uani 1 1 d . . .
O20 O 0.56859(17) 0.03308(7) 0.68939(16) 0.0331(6) Uani 1 1 d . . .

loop_
_atom_site_aniso_label
_atom_site_aniso_U_11
_atom_site_aniso_U_22
_atom_site_aniso_U_33
_atom_site_aniso_U_23
_atom_site_aniso_U_13
_atom_site_aniso_U_12
O1W 0.0564(19) 0.0258(12) 0.0583(18) -0.0025(12) 0.0225(15) 0.0012(12)
O4W 0.054(2) 0.0425(16) 0.081(2) 0.0051(15) 0.0270(17) 0.0086(13)
O50A 0.045(2) 0.0313(15) 0.0332(17) 0.0043(12) -0.0094(16) -0.0064(13)
C50A 0.080(4) 0.030(2) 0.050(3) 0.000(2) -0.038(3) 0.001(2)
O3W 0.081(2) 0.0495(17) 0.0384(17) -0.0024(14) -0.0032(16) -0.0197(16)
O50B 0.035(11) 0.029(9) 0.039(11) 0.007(7) -0.004(9) -0.002(7)
C50B 0.07(2) 0.037(14) 0.027(14) -0.001(11) 0.006(13) -0.003(13)
O2W 0.0579(19) 0.0314(13) 0.0475(17) -0.0032(12) 0.0207(14) -0.0155(12)
Zn1 0.00845(16) 0.01685(15) 0.01312(16) 0.00090(12) 0.00185(12) 0.00031(11)
C1 0.0159(14) 0.0145(12) 0.0131(13) -0.0001(10) -0.0021(11) -0.0027(10)
C2 0.0131(14) 0.0130(11) 0.0160(14) 0.0012(10) -0.0014(11) -0.0029(10)
C3 0.0164(15) 0.0167(12) 0.0196(14) 0.0045(11) -0.0032(11) 0.0011(10)
C4 0.0110(14) 0.0207(13) 0.0288(16) 0.0048(12) -0.0030(12) 0.0045(10)
C5 0.0117(14) 0.0182(13) 0.0227(15) 0.0007(11) 0.0005(11) 0.0008(10)
C6 0.0138(14) 0.0116(11) 0.0175(14) 0.0009(10) 0.0027(11) -0.0013(9)
C7 0.0085(13) 0.0215(13) 0.0172(14) 0.0042(11) 0.0053(10) 0.0018(10)
C8 0.0139(14) 0.0184(13) 0.0227(15) 0.0031(11) 0.0060(12) 0.0012(10)
C9 0.0123(14) 0.0156(12) 0.0264(16) 0.0007(11) 0.0009(12) -0.0025(10)
C10 0.0182(15) 0.0178(13) 0.0193(14) -0.0047(11) -0.0014(12) 0.0014(11)
C11 0.0172(15) 0.0200(13) 0.0155(14) -0.0044(11) 0.0027(11) -0.0007(11)
C12 0.0148(14) 0.0151(12) 0.0198(14) 0.0023(10) 0.0023(11) 0.0022(10)
C13 0.0099(13) 0.0204(13) 0.0181(14) 0.0038(11) 0.0019(11) 0.0042(10)
C14 0.0141(14) 0.0254(14) 0.0143(13) 0.0071(11) 0.0034(11) 0.0031(11)
C15 0.0185(15) 0.0260(14) 0.0139(14) 0.0066(11) 0.0061(11) 0.0051(11)
C16 0.0101(13) 0.0186(12) 0.0147(13) -0.0009(10) 0.0037(10) 0.0001(10)
C17 0.0129(14) 0.0149(12) 0.0112(13) 0.0037(10) -0.0005(10) -0.0003(10)
C18 0.0128(14) 0.0212(13) 0.0180(14) 0.0035(11) 0.0026(11) -0.0010(10)
C19 0.0132(14) 0.0249(14) 0.0170(14) 0.0012(11) -0.0022(11) -0.0044(11)
C20 0.0187(15) 0.0215(13) 0.0119(13) -0.0003(11) -0.0029(11) -0.0036(11)
C21 0.0149(14) 0.0170(12) 0.0099(12) -0.0004(10) -0.0005(10) 0.0002(10)
C22 0.0152(14) 0.0157(12) 0.0131(13) 0.0016(10) -0.0009(11) 0.0036(10)
N1 0.0105(11) 0.0130(10) 0.0121(11) 0.0002(8) 0.0019(9) -0.0012(8)
N2 0.0117(11) 0.0163(10) 0.0118(11) 0.0037(8) 0.0020(9) 0.0029(8)
O3 0.0145(10) 0.0163(9) 0.0188(10) 0.0002(8) 0.0012(8) -0.0001(7)
N3 0.0107(11) 0.0156(10) 0.0126(11) 0.0003(8) 0.0004(9) -0.0023(8)
O4 0.0141(10) 0.0235(10) 0.0142(10) 0.0039(8) 0.0042(8) 0.0023(8)
N4 0.0095(11) 0.0150(10) 0.0105(11) 0.0023(8) 0.0011(9) 0.0005(8)
O1 0.0138(10) 0.0212(9) 0.0153(10) 0.0028(8) 0.0003(8) 0.0008(8)
O2 0.0162(11) 0.0280(10) 0.0172(10) 0.0102(8) 0.0032(8) 0.0016(8)
O5 0.0140(10) 0.0200(9) 0.0172(10) -0.0046(8) 0.0022(8) -0.0001(7)
O6 0.0184(11) 0.0233(10) 0.0158(10) -0.0062(8) -0.0005(8) 0.0000(8)
Zn2 0.00876(16) 0.01962(15) 0.01243(16) -0.00053(12) 0.00172(12) 0.00005(11)
C23 0.0180(15) 0.0164(12) 0.0135(13) 0.0000(10) 0.0005(11) 0.0024(10)
C24 0.0143(14) 0.0154(12) 0.0160(14) -0.0001(10) -0.0013(11) 0.0027(10)
C25 0.0184(15) 0.0185(13) 0.0211(15) -0.0051(11) -0.0039(12) -0.0004(11)
C26 0.0128(15) 0.0216(14) 0.0317(17) -0.0080(12) -0.0015(12) -0.0011(11)
C27 0.0139(15) 0.0193(13) 0.0280(16) -0.0033(12) 0.0018(12) -0.0001(11)
C28 0.0133(14) 0.0143(12) 0.0168(14) -0.0014(10) 0.0010(11) 0.0026(10)
C29 0.0123(14) 0.0203(13) 0.0172(14) -0.0024(11) 0.0048(11) -0.0023(10)
C30 0.0152(14) 0.0275(14) 0.0145(14) -0.0057(11) 0.0033(11) -0.0033(11)
C31 0.0163(15) 0.0253(14) 0.0150(14) -0.0056(11) 0.0026(11) -0.0009(11)
C32 0.0099(13) 0.0191(13) 0.0157(13) 0.0004(10) 0.0015(10) -0.0032(10)
C33 0.0126(14) 0.0193(13) 0.0165(14) 0.0003(11) 0.0013(11) -0.0018(10)
C34 0.0189(15) 0.0252(14) 0.0104(13) 0.0046(11) 0.0022(11) 0.0023(11)
C35 0.0180(15) 0.0234(14) 0.0162(14) 0.0046(11) -0.0009(11) 0.0017(11)
C36 0.0100(13) 0.0219(13) 0.0205(15) -0.0009(11) -0.0009(11) 0.0038(10)
C37 0.0146(14) 0.0182(13) 0.0222(15) -0.0037(11) 0.0039(12) 0.0002(10)
C38 0.0125(14) 0.0214(13) 0.0167(14) 0.0021(11) 0.0067(11) -0.0001(10)
C39 0.0114(13) 0.0202(13) 0.0129(13) -0.0024(10) 0.0010(10) -0.0005(10)
C40 0.0123(14) 0.0224(13) 0.0172(14) -0.0031(11) 0.0002(11) -0.0005(10)
C41 0.0148(15) 0.0236(14) 0.0204(15) -0.0019(11) -0.0020(12) 0.0051(11)
C42 0.0213(16) 0.0206(13) 0.0159(14) 0.0012(11) -0.0015(12) 0.0018(11)
C43 0.0149(14) 0.0164(12) 0.0117(13) -0.0005(10) -0.0010(11) -0.0005(10)
C44 0.0160(14) 0.0183(12) 0.0102(13) -0.0004(10) -0.0024(11) -0.0031(10)
N5 0.0101(11) 0.0155(10) 0.0130(11) 0.0005(8) -0.0006(9) 0.0014(8)
N6 0.0116(12) 0.0197(11) 0.0111(11) -0.0027(9) 0.0007(9) -0.0027(9)
O9 0.0149(10) 0.0204(9) 0.0157(10) -0.0011(8) 0.0044(8) -0.0033(7)
N7 0.0117(11) 0.0194(11) 0.0101(11) 0.0017(9) 0.0012(9) 0.0017(8)
O10 0.0145(10) 0.0209(9) 0.0183(10) -0.0013(8) 0.0013(8) 0.0002(8)
N8 0.0129(12) 0.0167(10) 0.0110(11) -0.0012(8) 0.0001(9) -0.0025(8)
O7 0.0145(10) 0.0268(10) 0.0149(10) -0.0050(8) 0.0009(8) -0.0005(8)
O8 0.0172(11) 0.0281(10) 0.0201(11) -0.0102(8) 0.0032(8) -0.0016(8)
O11 0.0153(10) 0.0224(10) 0.0165(10) 0.0018(8) 0.0006(8) -0.0009(8)
O12 0.0217(11) 0.0244(10) 0.0168(10) 0.0061(8) 0.0016(8) 0.0001(8)
Cl1 0.0127(3) 0.0285(3) 0.0169(3) -0.0002(3) 0.0011(3) -0.0035(3)
O13 0.0435(15) 0.0228(11) 0.0262(12) -0.0007(9) -0.0029(11) 0.0050(10)
O14 0.0126(11) 0.0302(11) 0.0460(14) -0.0026(10) -0.0030(10) -0.0042(8)
O15 0.0184(12) 0.0309(11) 0.0415(14) -0.0085(10) -0.0078(10) 0.0052(9)
O16 0.0379(15) 0.0780(19) 0.0200(12) 0.0005(12) 0.0082(11) -0.0196(13)
O5W 0.069(2) 0.0435(15) 0.0262(14) 0.0022(11) -0.0044(13) -0.0042(13)
Cl2 0.0119(3) 0.0246(3) 0.0234(4) 0.0022(3) 0.0034(3) 0.0025(3)
O17 0.0313(14) 0.0167(10) 0.0592(17) 0.0030(10) 0.0094(12) 0.0000(9)
O18 0.0186(12) 0.0394(13) 0.0361(14) 0.0096(11) -0.0092(10) -0.0075(9)
O19 0.0401(17) 0.111(3) 0.0268(14) -0.0103(15) 0.0131(12) 0.0092(16)
O20 0.0131(11) 0.0262(11) 0.0598(17) 0.0081(11) 0.0003(11) 0.0047(9)

loop_
_atom_type_symbol
_atom_type_description
_atom_type_scat_dispersion_real
_atom_type_scat_dispersion_imag
_atom_type_scat_source
C C 0.0033 0.0016 'International Tables Vol C Tables 4.2.6.8 and 6.1.1.4'
H H 0 0 'International Tables Vol C Tables 4.2.6.8 and 6.1.1.4'
N N 0.0061 0.0033 'International Tables Vol C Tables 4.2.6.8 and 6.1.1.4'
O O 0.0106 0.006 'International Tables Vol C Tables 4.2.6.8 and 6.1.1.4'
Zn Zn 0.2839 1.4301 'International Tables Vol C Tables 4.2.6.8 and 6.1.1.4'
Cl Cl 0.1484 0.1585 'International Tables Vol C Tables 4.2.6.8 and 6.1.1.4'

loop_
_geom_angle_atom_site_label_1
_geom_angle_atom_site_label_2
_geom_angle_atom_site_label_3
_geom_angle
_geom_angle_site_symmetry_1
_geom_angle_site_symmetry_3
_geom_angle_publ_flag
H11W O1W H12W 104(2) . . ?
H41W O4W H42W 104.1(19) . . ?
H31W O3W H32W 99(2) . . ?
C50B O50B H50B 109.5 . . ?
O50B C50B H51B 109.5 . . ?
O50B C50B H52B 109.5 . . ?
H51B C50B H52B 109.5 . . ?
O50B C50B H53B 109.5 . . ?
H51B C50B H53B 109.5 . . ?
H52B C50B H53B 109.5 . . ?
H21W O2W H22W 102(2) . . ?
N4 Zn1 N1 122.55(8) . . yes
N4 Zn1 N2 138.25(8) . . yes
N1 Zn1 N2 78.47(8) . . yes
N4 Zn1 N3 78.05(8) . . yes
N1 Zn1 N3 132.59(8) . . yes
N2 Zn1 N3 115.89(8) . . yes
N4 Zn1 O5 71.43(7) . . yes
N1 Zn1 O5 78.31(7) . . yes
N2 Zn1 O5 79.82(7) . . yes
N3 Zn1 O5 145.92(7) . . yes
N4 Zn1 O4 74.32(7) . . yes
N1 Zn1 O4 147.96(7) . . yes
N2 Zn1 O4 72.69(7) . . yes
N3 Zn1 O4 74.27(7) . . yes
O5 Zn1 O4 83.08(6) . . yes
N4 Zn1 O3 144.11(7) . . yes
N1 Zn1 O3 71.46(7) . . yes
N2 Zn1 O3 73.49(7) . . yes
N3 Zn1 O3 70.64(7) . . yes
O5 Zn1 O3 142.85(6) . . yes
O4 Zn1 O3 112.14(6) . . yes
N4 Zn1 O1 76.18(7) . . yes
N1 Zn1 O1 68.09(7) . . yes
N2 Zn1 O1 142.88(7) . . yes
N3 Zn1 O1 78.65(7) . . yes
O5 Zn1 O1 107.61(6) . . yes
O4 Zn1 O1 143.28(6) . . yes
O3 Zn1 O1 80.79(6) . . yes
O1 C1 O2 126.2(2) . . ?
O1 C1 C2 120.3(2) . . ?
O2 C1 C2 113.6(2) . . ?
N1 C2 C3 122.8(2) . . ?
N1 C2 C1 114.1(2) . . ?
C3 C2 C1 123.1(2) . . ?
C2 C3 C4 118.2(3) . . ?
C2 C3 H3 120.9 . . ?
C4 C3 H3 120.9 . . ?
C5 C4 C3 119.3(3) . . ?
C5 C4 H4 120.3 . . ?
C3 C4 H4 120.3 . . ?
C4 C5 C6 119.2(3) . . ?
C4 C5 H5 120.4 . . ?
C6 C5 H5 120.4 . . ?
N1 C6 C5 122.0(2) . . ?
N1 C6 C7 116.6(2) . . ?
C5 C6 C7 121.4(2) . . ?
N2 C7 C6 112.4(2) . . ?
N2 C7 H7A 109.1 . . ?
C6 C7 H7A 109.1 . . ?
N2 C7 H7B 109.1 . . ?
C6 C7 H7B 109.1 . . ?
H7A C7 H7B 107.9 . . ?
N2 C8 C9 113.4(2) . . ?
N2 C8 H8A 108.9 . . ?
C9 C8 H8A 108.9 . . ?
N2 C8 H8B 108.9 . . ?
C9 C8 H8B 108.9 . . ?
H8A C8 H8B 107.7 . . ?
O3 C9 C8 110.4(2) . . ?
O3 C9 H9A 109.6 . . ?
C8 C9 H9A 109.6 . . ?
O3 C9 H9B 109.6 . . ?
C8 C9 H9B 109.6 . . ?
H9A C9 H9B 108.1 . . ?
O3 C10 C11 106.4(2) . . ?
O3 C10 H10A 110.4 . . ?
C11 C10 H10A 110.4 . . ?
O3 C10 H10B 110.4 . . ?
C11 C10 H10B 110.4 . . ?
H10A C10 H10B 108.6 . . ?
N3 C11 C10 111.9(2) . . ?
N3 C11 H11A 109.2 . . ?
C10 C11 H11A 109.2 . . ?
N3 C11 H11B 109.2 . . ?
C10 C11 H11B 109.2 . . ?
H11A C11 H11B 107.9 . . ?
N3 C12 C13 113.3(2) . . ?
N3 C12 H12A 108.9 . . ?
C13 C12 H12A 108.9 . . ?
N3 C12 H12B 108.9 . . ?
C13 C12 H12B 108.9 . . ?
H12A C12 H12B 107.7 . . ?
O4 C13 C12 109.5(2) . . ?
O4 C13 H13A 109.8 . . ?
C12 C13 H13A 109.8 . . ?
O4 C13 H13B 109.8 . . ?
C12 C13 H13B 109.8 . . ?
H13A C13 H13B 108.2 . . ?
O4 C14 C15 106.5(2) . . ?
O4 C14 H14A 110.4 . . ?
C15 C14 H14A 110.4 . . ?
O4 C14 H14B 110.4 . . ?
C15 C14 H14B 110.4 . . ?
H14A C14 H14B 108.6 . . ?
N2 C15 C14 112.1(2) . . ?
N2 C15 H15A 109.2 . . ?
C14 C15 H15A 109.2 . . ?
N2 C15 H15B 109.2 . . ?
C14 C15 H15B 109.2 . . ?
H15A C15 H15B 107.9 . . ?
N3 C16 C17 112.6(2) . . ?
N3 C16 H16A 109.1 . . ?
C17 C16 H16A 109.1 . . ?
N3 C16 H16B 109.1 . . ?
C17 C16 H16B 109.1 . . ?
H16A C16 H16B 107.8 . . ?
N4 C17 C18 121.6(2) . . ?
N4 C17 C16 116.4(2) . . ?
C18 C17 C16 122.0(2) . . ?
C19 C18 C17 118.8(3) . . ?
C19 C18 H18 120.6 . . ?
C17 C18 H18 120.6 . . ?
C18 C19 C20 119.6(3) . . ?
C18 C19 H19 120.2 . . ?
C20 C19 H19 120.2 . . ?
C21 C20 C19 118.3(3) . . ?
C21 C20 H20 120.8 . . ?
C19 C20 H20 120.8 . . ?
N4 C21 C20 122.2(2) . . ?
N4 C21 C22 113.8(2) . . ?
C20 C21 C22 123.9(2) . . ?
O5 C22 O6 125.6(2) . . ?
O5 C22 C21 117.6(2) . . ?
O6 C22 C21 116.8(2) . . ?
C6 N1 C2 118.5(2) . . ?
C6 N1 Zn1 115.28(17) . . ?
C2 N1 Zn1 126.06(17) . . ?
C7 N2 C8 110.1(2) . . ?
C7 N2 C15 108.4(2) . . ?
C8 N2 C15 109.1(2) . . ?
C7 N2 Zn1 105.49(14) . . ?
C8 N2 Zn1 112.39(15) . . ?
C15 N2 Zn1 111.17(16) . . ?
C9 O3 C10 113.9(2) . . ?
C9 O3 Zn1 107.32(15) . . ?
C10 O3 Zn1 110.96(15) . . ?
C16 N3 C12 110.3(2) . . ?
C16 N3 C11 107.7(2) . . ?
C12 N3 C11 109.1(2) . . ?
C16 N3 Zn1 106.09(15) . . ?
C12 N3 Zn1 110.24(15) . . ?
C11 N3 Zn1 113.33(16) . . ?
C13 O4 C14 113.5(2) . . ?
C13 O4 Zn1 108.41(14) . . ?
C14 O4 Zn1 110.01(15) . . ?
C17 N4 C21 119.5(2) . . ?
C17 N4 Zn1 117.70(17) . . ?
C21 N4 Zn1 122.56(17) . . ?
C1 O1 Zn1 111.39(16) . . ?
C1 O2 H2 109.5 . . ?
C22 O5 Zn1 114.54(16) . . ?
N8 Zn2 N5 121.51(8) . . yes
N8 Zn2 N6 138.54(8) . . yes
N5 Zn2 N6 79.74(8) . . yes
N8 Zn2 N7 78.68(8) . . yes
N5 Zn2 N7 131.93(8) . . yes
N6 Zn2 N7 115.05(8) . . yes
N8 Zn2 O11 70.98(7) . . yes
N5 Zn2 O11 79.12(7) . . yes
N6 Zn2 O11 80.27(7) . . yes
N7 Zn2 O11 145.75(7) . . yes
N8 Zn2 O9 74.08(7) . . yes
N5 Zn2 O9 149.28(7) . . yes
N6 Zn2 O9 73.04(7) . . yes
N7 Zn2 O9 74.12(7) . . yes
O11 Zn2 O9 82.45(6) . . yes
N8 Zn2 O10 144.51(7) . . yes
N5 Zn2 O10 71.40(7) . . yes
N6 Zn2 O10 72.90(7) . . yes
N7 Zn2 O10 70.58(7) . . yes
O11 Zn2 O10 142.93(6) . . yes
O9 Zn2 O10 112.54(6) . . yes
N8 Zn2 O7 75.86(7) . . yes
N5 Zn2 O7 67.07(7) . . yes
N6 Zn2 O7 143.01(7) . . yes
N7 Zn2 O7 78.96(7) . . yes
O11 Zn2 O7 107.76(6) . . yes
O9 Zn2 O7 142.81(6) . . yes
O10 Zn2 O7 81.15(6) . . yes
O7 C23 O8 126.7(3) . . ?
O7 C23 C24 120.2(2) . . ?
O8 C23 C24 113.1(2) . . ?
N5 C24 C25 122.7(2) . . ?
N5 C24 C23 115.2(2) . . ?
C25 C24 C23 122.1(2) . . ?
C24 C25 C26 118.6(3) . . ?
C24 C25 H25 120.7 . . ?
C26 C25 H25 120.7 . . ?
C25 C26 C27 119.1(3) . . ?
C25 C26 H26 120.5 . . ?
C27 C26 H26 120.5 . . ?
C26 C27 C28 119.3(3) . . ?
C26 C27 H27 120.3 . . ?
C28 C27 H27 120.3 . . ?
N5 C28 C27 121.8(2) . . ?
N5 C28 C29 117.1(2) . . ?
C27 C28 C29 121.2(2) . . ?
N6 C29 C28 113.1(2) . . ?
N6 C29 H29A 109 . . ?
C28 C29 H29A 109 . . ?
N6 C29 H29B 109 . . ?
C28 C29 H29B 109 . . ?
H29A C29 H29B 107.8 . . ?
N6 C30 C31 112.2(2) . . ?
N6 C30 H30A 109.2 . . ?
C31 C30 H30A 109.2 . . ?
N6 C30 H30B 109.2 . . ?
C31 C30 H30B 109.2 . . ?
H30A C30 H30B 107.9 . . ?
O9 C31 C30 106.4(2) . . ?
O9 C31 H31A 110.4 . . ?
C30 C31 H31A 110.4 . . ?
O9 C31 H31B 110.4 . . ?
C30 C31 H31B 110.4 . . ?
H31A C31 H31B 108.6 . . ?
O9 C32 C33 110.1(2) . . ?
O9 C32 H32A 109.6 . . ?
C33 C32 H32A 109.6 . . ?
O9 C32 H32B 109.6 . . ?
C33 C32 H32B 109.6 . . ?
H32A C32 H32B 108.1 . . ?
N7 C33 C32 113.5(2) . . ?
N7 C33 H33A 108.9 . . ?
C32 C33 H33A 108.9 . . ?
N7 C33 H33B 108.9 . . ?
C32 C33 H33B 108.9 . . ?
H33A C33 H33B 107.7 . . ?
N7 C34 C35 112.3(2) . . ?
N7 C34 H34A 109.2 . . ?
C35 C34 H34A 109.2 . . ?
N7 C34 H34B 109.2 . . ?
C35 C34 H34B 109.2 . . ?
H34A C34 H34B 107.9 . . ?
O10 C35 C34 106.2(2) . . ?
O10 C35 H35A 110.5 . . ?
C34 C35 H35A 110.5 . . ?
O10 C35 H35B 110.5 . . ?
C34 C35 H35B 110.5 . . ?
H35A C35 H35B 108.7 . . ?
O10 C36 C37 110.1(2) . . ?
O10 C36 H36A 109.6 . . ?
C37 C36 H36A 109.6 . . ?
O10 C36 H36B 109.6 . . ?
C37 C36 H36B 109.6 . . ?
H36A C36 H36B 108.1 . . ?
N6 C37 C36 113.7(2) . . ?
N6 C37 H37A 108.8 . . ?
C36 C37 H37A 108.8 . . ?
N6 C37 H37B 108.8 . . ?
C36 C37 H37B 108.8 . . ?
H37A C37 H37B 107.7 . . ?
N7 C38 C39 112.2(2) . . ?
N7 C38 H38A 109.2 . . ?
C39 C38 H38A 109.2 . . ?
N7 C38 H38B 109.2 . . ?
C39 C38 H38B 109.2 . . ?
H38A C38 H38B 107.9 . . ?
N8 C39 C40 121.4(2) . . ?
N8 C39 C38 116.8(2) . . ?
C40 C39 C38 121.8(2) . . ?
C41 C40 C39 119.2(3) . . ?
C41 C40 H40 120.4 . . ?
C39 C40 H40 120.4 . . ?
C40 C41 C42 119.2(3) . . ?
C40 C41 H41 120.4 . . ?
C42 C41 H41 120.4 . . ?
C43 C42 C41 118.6(3) . . ?
C43 C42 H42 120.7 . . ?
C41 C42 H42 120.7 . . ?
N8 C43 C42 122.2(2) . . ?
N8 C43 C44 114.6(2) . . ?
C42 C43 C44 123.2(2) . . ?
O11 C44 O12 126.2(2) . . ?
O11 C44 C43 117.4(2) . . ?
O12 C44 C43 116.4(2) . . ?
C28 N5 C24 118.6(2) . . ?
C28 N5 Zn2 113.90(18) . . ?
C24 N5 Zn2 127.40(18) . . ?
C30 N6 C29 108.5(2) . . ?
C30 N6 C37 109.2(2) . . ?
C29 N6 C37 109.6(2) . . ?
C30 N6 Zn2 111.10(17) . . ?
C29 N6 Zn2 104.73(15) . . ?
C37 N6 Zn2 113.58(16) . . ?
C31 O9 C32 113.8(2) . . ?
C31 O9 Zn2 108.65(15) . . ?
C32 O9 Zn2 108.02(14) . . ?
C38 N7 C34 107.7(2) . . ?
C38 N7 C33 109.6(2) . . ?
C34 N7 C33 108.9(2) . . ?
C38 N7 Zn2 105.51(15) . . ?
C34 N7 Zn2 113.55(17) . . ?
C33 N7 Zn2 111.43(15) . . ?
C36 O10 C35 113.5(2) . . ?
C36 O10 Zn2 106.44(15) . . ?
C35 O10 Zn2 108.62(15) . . ?
C39 N8 C43 119.4(2) . . ?
C39 N8 Zn2 116.75(18) . . ?
C43 N8 Zn2 123.48(17) . . ?
C23 O7 Zn2 109.75(16) . . ?
C23 O8 H6 109.5 . . ?
C44 O11 Zn2 113.35(16) . . ?
O14 Cl1 O13 110.41(14) . . ?
O14 Cl1 O15 109.47(13) . . ?
O13 Cl1 O15 109.79(13) . . ?
O14 Cl1 O16 109.33(15) . . ?
O13 Cl1 O16 107.53(15) . . ?
O15 Cl1 O16 110.29(16) . . ?
H51W O5W H52W 105.0(18) . . ?
O17 Cl2 O19 109.99(18) . . ?
O17 Cl2 O20 109.57(13) . . ?
O19 Cl2 O20 109.53(17) . . ?
O17 Cl2 O18 109.38(14) . . ?
O19 Cl2 O18 109.10(16) . . ?
O20 Cl2 O18 109.25(14) . . ?

loop_
_geom_bond_atom_site_label_1
_geom_bond_atom_site_label_2
_geom_bond_distance
_geom_bond_site_symmetry_2
_geom_bond_publ_flag
O1W H11W 0.933(18) . ?
O1W H12W 0.920(18) . ?
O4W H41W 0.936(3) . ?
O4W H42W 0.945(17) . ?
O50A C50A 1.413(5) . ?
O50A H50A 0.84 . ?
C50A H53A 0.98 . ?
C50A H52A 0.98 . ?
C50A H51A 0.98 . ?
O3W H31W 0.933(18) . ?
O3W H32W 0.959(18) . ?
O50B C50B 1.39(3) . ?
O50B H50B 0.84 . ?
C50B H51B 0.98 . ?
C50B H52B 0.98 . ?
C50B H53B 0.98 . ?
O2W H21W 0.922(18) . ?
O2W H22W 0.929(18) . ?
Zn1 N4 2.094(2) . yes
Zn1 N1 2.131(2) . yes
Zn1 N2 2.217(2) . yes
Zn1 N3 2.248(2) . yes
Zn1 O5 2.3890(18) . yes
Zn1 O4 2.5196(19) . yes
Zn1 O3 2.5746(19) . yes
Zn1 O1 2.5900(18) . yes
C1 O1 1.216(3) . ?
C1 O2 1.300(3) . ?
C1 C2 1.499(4) . ?
C2 N1 1.351(3) . ?
C2 C3 1.377(4) . ?
C3 C4 1.396(4) . ?
C3 H3 0.95 . ?
C4 C5 1.374(4) . ?
C4 H4 0.95 . ?
C5 C6 1.388(4) . ?
C5 H5 0.95 . ?
C6 N1 1.337(3) . ?
C6 C7 1.506(4) . ?
C7 N2 1.484(3) . ?
C7 H7A 0.99 . ?
C7 H7B 0.99 . ?
C8 N2 1.487(3) . ?
C8 C9 1.506(4) . ?
C8 H8A 0.99 . ?
C8 H8B 0.99 . ?
C9 O3 1.425(3) . ?
C9 H9A 0.99 . ?
C9 H9B 0.99 . ?
C10 O3 1.426(3) . ?
C10 C11 1.506(4) . ?
C10 H10A 0.99 . ?
C10 H10B 0.99 . ?
C11 N3 1.491(3) . ?
C11 H11A 0.99 . ?
C11 H11B 0.99 . ?
C12 N3 1.488(3) . ?
C12 C13 1.517(4) . ?
C12 H12A 0.99 . ?
C12 H12B 0.99 . ?
C13 O4 1.427(3) . ?
C13 H13A 0.99 . ?
C13 H13B 0.99 . ?
C14 O4 1.430(3) . ?
C14 C15 1.506(4) . ?
C14 H14A 0.99 . ?
C14 H14B 0.99 . ?
C15 N2 1.491(3) . ?
C15 H15A 0.99 . ?
C15 H15B 0.99 . ?
C16 N3 1.483(3) . ?
C16 C17 1.504(4) . ?
C16 H16A 0.99 . ?
C16 H16B 0.99 . ?
C17 N4 1.329(3) . ?
C17 C18 1.396(4) . ?
C18 C19 1.373(4) . ?
C18 H18 0.95 . ?
C19 C20 1.392(4) . ?
C19 H19 0.95 . ?
C20 C21 1.376(4) . ?
C20 H20 0.95 . ?
C21 N4 1.344(3) . ?
C21 C22 1.513(4) . ?
C22 O5 1.226(3) . ?
C22 O6 1.280(3) . ?
O2 H2 0.84 . ?
Zn2 N8 2.086(2) . yes
Zn2 N5 2.127(2) . yes
Zn2 N6 2.192(2) . yes
Zn2 N7 2.237(2) . yes
Zn2 O11 2.4439(19) . yes
Zn2 O9 2.5390(19) . yes
Zn2 O10 2.6344(19) . yes
Zn2 O7 2.6855(19) . yes
C23 O7 1.217(3) . ?
C23 O8 1.297(3) . ?
C23 C24 1.502(4) . ?
C24 N5 1.352(3) . ?
C24 C25 1.379(4) . ?
C25 C26 1.382(4) . ?
C25 H25 0.95 . ?
C26 C27 1.383(4) . ?
C26 H26 0.95 . ?
C27 C28 1.390(4) . ?
C27 H27 0.95 . ?
C28 N5 1.335(3) . ?
C28 C29 1.501(4) . ?
C29 N6 1.486(3) . ?
C29 H29A 0.99 . ?
C29 H29B 0.99 . ?
C30 N6 1.482(3) . ?
C30 C31 1.509(4) . ?
C30 H30A 0.99 . ?
C30 H30B 0.99 . ?
C31 O9 1.428(3) . ?
C31 H31A 0.99 . ?
C31 H31B 0.99 . ?
C32 O9 1.431(3) . ?
C32 C33 1.510(4) . ?
C32 H32A 0.99 . ?
C32 H32B 0.99 . ?
C33 N7 1.496(3) . ?
C33 H33A 0.99 . ?
C33 H33B 0.99 . ?
C34 N7 1.492(3) . ?
C34 C35 1.503(4) . ?
C34 H34A 0.99 . ?
C34 H34B 0.99 . ?
C35 O10 1.429(3) . ?
C35 H35A 0.99 . ?
C35 H35B 0.99 . ?
C36 O10 1.423(3) . ?
C36 C37 1.509(4) . ?
C36 H36A 0.99 . ?
C36 H36B 0.99 . ?
C37 N6 1.493(3) . ?
C37 H37A 0.99 . ?
C37 H37B 0.99 . ?
C38 N7 1.485(3) . ?
C38 C39 1.502(4) . ?
C38 H38A 0.99 . ?
C38 H38B 0.99 . ?
C39 N8 1.331(3) . ?
C39 C40 1.396(4) . ?
C40 C41 1.377(4) . ?
C40 H40 0.95 . ?
C41 C42 1.385(4) . ?
C41 H41 0.95 . ?
C42 C43 1.380(4) . ?
C42 H42 0.95 . ?
C43 N8 1.345(3) . ?
C43 C44 1.510(4) . ?
C44 O11 1.240(3) . ?
C44 O12 1.276(3) . ?
O8 H6 0.84 . ?
Cl1 O14 1.431(2) . ?
Cl1 O13 1.432(2) . ?
Cl1 O15 1.439(2) . ?
Cl1 O16 1.445(2) . ?
O5W H51W 0.934(3) . ?
O5W H52W 0.967(17) . ?
Cl2 O17 1.426(2) . ?
Cl2 O19 1.431(2) . ?
Cl2 O20 1.433(2) . ?
Cl2 O18 1.435(2) . ?

loop_
_geom_hbond_atom_site_label_D
_geom_hbond_atom_site_label_H
_geom_hbond_atom_site_label_A
_geom_hbond_distance_DH
_geom_hbond_distance_HA
_geom_hbond_distance_DA
_geom_hbond_angle_DHA
_geom_hbond_site_symmetry_A
O50A H50A O5W 0.84 1.96 2.790(5) 171.5 .
O50B H50B O4W 0.84 1.98 2.599(16) 129.4 2_755
O2W H21W O1W 0.922(18) 1.834(19) 2.738(4) 166(4) .
O2W H22W O6 0.929(18) 1.913(19) 2.840(3) 175(4) .
O5W H51W O4W 0.934(3) 1.856(3) 2.758(4) 161.58(19) 4_566
O5W H52W O16 0.967(17) 1.901(17) 2.763(4) 147(3) 4_566
O3W H31W O2W 0.933(18) 1.813(19) 2.725(4) 165(4) 4_565
O3W H32W O19 0.959(18) 2.30(4) 3.032(4) 132(4) 1_554
O1W H11W O12 0.933(18) 1.904(19) 2.811(3) 164(3) 1_655
O1W H12W O5W 0.920(18) 1.91(2) 2.794(4) 160(4) .
O4W H41W O3W 0.936(3) 1.953(3) 2.785(4) 147.01(19) .
O4W H42W O50B 0.945(17) 1.76(3) 2.599(16) 147(4) 2_745
O4W H42W O50A 0.945(17) 1.83(2) 2.771(4) 173(3) 2_745
O2 H2 O6 0.84 1.67 2.504(3) 174.8 4_565
O8 H6 O12 0.84 1.66 2.491(3) 171 4_566

loop_
_geom_torsion_atom_site_label_1
_geom_torsion_atom_site_label_2
_geom_torsion_atom_site_label_3
_geom_torsion_atom_site_label_4
_geom_torsion
_geom_torsion_site_symmetry_1
_geom_torsion_site_symmetry_2
_geom_torsion_site_symmetry_3
_geom_torsion_site_symmetry_4
_geom_torsion_publ_flag
O1 C1 C2 N1 3.9(4) . . . . ?
O2 C1 C2 N1 -176.4(2) . . . . ?
O1 C1 C2 C3 -175.6(3) . . . . ?
O2 C1 C2 C3 4.1(4) . . . . ?
N1 C2 C3 C4 -0.3(4) . . . . ?
C1 C2 C3 C4 179.2(2) . . . . ?
C2 C3 C4 C5 -0.1(4) . . . . ?
C3 C4 C5 C6 0.0(4) . . . . ?
C4 C5 C6 N1 0.6(4) . . . . ?
C4 C5 C6 C7 -179.9(2) . . . . ?
N1 C6 C7 N2 -29.0(3) . . . . ?
C5 C6 C7 N2 151.5(2) . . . . ?
N2 C8 C9 O3 55.4(3) . . . . ?
O3 C10 C11 N3 57.8(3) . . . . ?
N3 C12 C13 O4 57.0(3) . . . . ?
O4 C14 C15 N2 58.8(3) . . . . ?
N3 C16 C17 N4 -27.2(3) . . . . ?
N3 C16 C17 C18 153.9(2) . . . . ?
N4 C17 C18 C19 0.5(4) . . . . ?
C16 C17 C18 C19 179.3(2) . . . . ?
C17 C18 C19 C20 -0.1(4) . . . . ?
C18 C19 C20 C21 0.4(4) . . . . ?
C19 C20 C21 N4 -1.2(4) . . . . ?
C19 C20 C21 C22 176.5(2) . . . . ?
N4 C21 C22 O5 3.2(3) . . . . ?
C20 C21 C22 O5 -174.7(3) . . . . ?
N4 C21 C22 O6 -176.5(2) . . . . ?
C20 C21 C22 O6 5.6(4) . . . . ?
C5 C6 N1 C2 -1.0(4) . . . . ?
C7 C6 N1 C2 179.5(2) . . . . ?
C5 C6 N1 Zn1 -176.7(2) . . . . ?
C7 C6 N1 Zn1 3.8(3) . . . . ?
C3 C2 N1 C6 0.9(4) . . . . ?
C1 C2 N1 C6 -178.7(2) . . . . ?
C3 C2 N1 Zn1 176.07(19) . . . . ?
C1 C2 N1 Zn1 -3.5(3) . . . . ?
N4 Zn1 N1 C6 -127.19(18) . . . . ?
N2 Zn1 N1 C6 13.45(18) . . . . ?
N3 Zn1 N1 C6 128.15(17) . . . . ?
O5 Zn1 N1 C6 -68.39(18) . . . . ?
O4 Zn1 N1 C6 -12.6(3) . . . . ?
O3 Zn1 N1 C6 89.71(18) . . . . ?
O1 Zn1 N1 C6 177.0(2) . . . . ?
N4 Zn1 N1 C2 57.5(2) . . . . ?
N2 Zn1 N1 C2 -161.9(2) . . . . ?
N3 Zn1 N1 C2 -47.2(2) . . . . ?
O5 Zn1 N1 C2 116.3(2) . . . . ?
O4 Zn1 N1 C2 172.06(17) . . . . ?
O3 Zn1 N1 C2 -85.6(2) . . . . ?
O1 Zn1 N1 C2 1.69(19) . . . . ?
C6 C7 N2 C8 -84.7(3) . . . . ?
C6 C7 N2 C15 155.9(2) . . . . ?
C6 C7 N2 Zn1 36.8(2) . . . . ?
C9 C8 N2 C7 70.1(3) . . . . ?
C9 C8 N2 C15 -171.0(2) . . . . ?
C9 C8 N2 Zn1 -47.2(3) . . . . ?
C14 C15 N2 C7 -167.8(2) . . . . ?
C14 C15 N2 C8 72.2(3) . . . . ?
C14 C15 N2 Zn1 -52.3(3) . . . . ?
N4 Zn1 N2 C7 99.89(18) . . . . ?
N1 Zn1 N2 C7 -26.71(16) . . . . ?
N3 Zn1 N2 C7 -158.68(15) . . . . ?
O5 Zn1 N2 C7 53.30(16) . . . . ?
O4 Zn1 N2 C7 139.16(17) . . . . ?
O3 Zn1 N2 C7 -100.57(17) . . . . ?
O1 Zn1 N2 C7 -52.5(2) . . . . ?
N4 Zn1 N2 C8 -140.07(17) . . . . ?
N1 Zn1 N2 C8 93.33(18) . . . . ?
N3 Zn1 N2 C8 -38.65(19) . . . . ?
O5 Zn1 N2 C8 173.33(18) . . . . ?
O4 Zn1 N2 C8 -100.81(17) . . . . ?
O3 Zn1 N2 C8 19.47(16) . . . . ?
O1 Zn1 N2 C8 67.5(2) . . . . ?
N4 Zn1 N2 C15 -17.4(2) . . . . ?
N1 Zn1 N2 C15 -144.00(17) . . . . ?
N3 Zn1 N2 C15 84.03(17) . . . . ?
O5 Zn1 N2 C15 -63.99(16) . . . . ?
O4 Zn1 N2 C15 21.87(15) . . . . ?
O3 Zn1 N2 C15 142.14(17) . . . . ?
O1 Zn1 N2 C15 -169.79(14) . . . . ?
C8 C9 O3 C10 89.6(3) . . . . ?
C8 C9 O3 Zn1 -33.7(2) . . . . ?
C11 C10 O3 C9 -157.2(2) . . . . ?
C11 C10 O3 Zn1 -35.9(2) . . . . ?
N4 Zn1 O3 C9 164.82(16) . . . . ?
N1 Zn1 O3 C9 -74.87(16) . . . . ?
N2 Zn1 O3 C9 8.22(15) . . . . ?
N3 Zn1 O3 C9 134.15(16) . . . . ?
O5 Zn1 O3 C9 -37.7(2) . . . . ?
O4 Zn1 O3 C9 71.11(16) . . . . ?
O1 Zn1 O3 C9 -144.73(16) . . . . ?
N4 Zn1 O3 C10 39.8(2) . . . . ?
N1 Zn1 O3 C10 160.10(17) . . . . ?
N2 Zn1 O3 C10 -116.82(17) . . . . ?
N3 Zn1 O3 C10 9.12(16) . . . . ?
O5 Zn1 O3 C10 -162.69(15) . . . . ?
O4 Zn1 O3 C10 -53.92(17) . . . . ?
O1 Zn1 O3 C10 90.24(16) . . . . ?
C17 C16 N3 C12 -86.9(3) . . . . ?
C17 C16 N3 C11 154.2(2) . . . . ?
C17 C16 N3 Zn1 32.5(2) . . . . ?
C13 C12 N3 C16 69.0(3) . . . . ?
C13 C12 N3 C11 -172.9(2) . . . . ?
C13 C12 N3 Zn1 -47.9(2) . . . . ?
C10 C11 N3 C16 -168.6(2) . . . . ?
C10 C11 N3 C12 71.7(3) . . . . ?
C10 C11 N3 Zn1 -51.6(2) . . . . ?
N4 Zn1 N3 C16 -22.93(16) . . . . ?
N1 Zn1 N3 C16 100.62(17) . . . . ?
N2 Zn1 N3 C16 -161.08(15) . . . . ?
O5 Zn1 N3 C16 -49.6(2) . . . . ?
O4 Zn1 N3 C16 -99.78(16) . . . . ?
O3 Zn1 N3 C16 139.28(17) . . . . ?
O1 Zn1 N3 C16 55.16(15) . . . . ?
N4 Zn1 N3 C12 96.51(17) . . . . ?
N1 Zn1 N3 C12 -139.95(16) . . . . ?
N2 Zn1 N3 C12 -41.64(19) . . . . ?
O5 Zn1 N3 C12 69.9(2) . . . . ?
O4 Zn1 N3 C12 19.65(16) . . . . ?
O3 Zn1 N3 C12 -101.28(17) . . . . ?
O1 Zn1 N3 C12 174.60(17) . . . . ?
N4 Zn1 N3 C11 -140.93(17) . . . . ?
N1 Zn1 N3 C11 -17.4(2) . . . . ?
N2 Zn1 N3 C11 80.92(18) . . . . ?
O5 Zn1 N3 C11 -167.56(15) . . . . ?
O4 Zn1 N3 C11 142.22(17) . . . . ?
O3 Zn1 N3 C11 21.28(15) . . . . ?
O1 Zn1 N3 C11 -62.84(16) . . . . ?
C12 C13 O4 C14 87.8(3) . . . . ?
C12 C13 O4 Zn1 -34.7(2) . . . . ?
C15 C14 O4 C13 -157.2(2) . . . . ?
C15 C14 O4 Zn1 -35.6(2) . . . . ?
N4 Zn1 O4 C13 -72.94(16) . . . . ?
N1 Zn1 O4 C13 159.83(16) . . . . ?
N2 Zn1 O4 C13 133.02(17) . . . . ?
N3 Zn1 O4 C13 8.76(15) . . . . ?
O5 Zn1 O4 C13 -145.53(16) . . . . ?
O3 Zn1 O4 C13 69.64(16) . . . . ?
O1 Zn1 O4 C13 -35.2(2) . . . . ?
N4 Zn1 O4 C14 162.43(17) . . . . ?
N1 Zn1 O4 C14 35.2(2) . . . . ?
N2 Zn1 O4 C14 8.39(16) . . . . ?
N3 Zn1 O4 C14 -115.87(17) . . . . ?
O5 Zn1 O4 C14 89.84(16) . . . . ?
O3 Zn1 O4 C14 -54.99(17) . . . . ?
O1 Zn1 O4 C14 -159.85(15) . . . . ?
C18 C17 N4 C21 -1.3(4) . . . . ?
C16 C17 N4 C21 179.9(2) . . . . ?
C18 C17 N4 Zn1 -175.67(19) . . . . ?
C16 C17 N4 Zn1 5.5(3) . . . . ?
C20 C21 N4 C17 1.7(4) . . . . ?
C22 C21 N4 C17 -176.3(2) . . . . ?
C20 C21 N4 Zn1 175.7(2) . . . . ?
C22 C21 N4 Zn1 -2.2(3) . . . . ?
N1 Zn1 N4 C17 -122.99(18) . . . . ?
N2 Zn1 N4 C17 125.96(18) . . . . ?
N3 Zn1 N4 C17 10.30(18) . . . . ?
O5 Zn1 N4 C17 174.9(2) . . . . ?
O4 Zn1 N4 C17 87.09(18) . . . . ?
O3 Zn1 N4 C17 -19.2(2) . . . . ?
O1 Zn1 N4 C17 -70.78(18) . . . . ?
N1 Zn1 N4 C21 62.8(2) . . . . ?
N2 Zn1 N4 C21 -48.2(2) . . . . ?
N3 Zn1 N4 C21 -163.9(2) . . . . ?
O5 Zn1 N4 C21 0.75(19) . . . . ?
O4 Zn1 N4 C21 -87.1(2) . . . . ?
O3 Zn1 N4 C21 166.66(16) . . . . ?
O1 Zn1 N4 C21 115.0(2) . . . . ?
O2 C1 O1 Zn1 177.8(2) . . . . ?
C2 C1 O1 Zn1 -2.5(3) . . . . ?
N4 Zn1 O1 C1 -133.50(18) . . . . ?
N1 Zn1 O1 C1 0.62(17) . . . . ?
N2 Zn1 O1 C1 28.0(2) . . . . ?
N3 Zn1 O1 C1 146.18(18) . . . . ?
O5 Zn1 O1 C1 -68.48(18) . . . . ?
O4 Zn1 O1 C1 -170.84(16) . . . . ?
O3 Zn1 O1 C1 74.24(18) . . . . ?
O6 C22 O5 Zn1 177.1(2) . . . . ?
C21 C22 O5 Zn1 -2.6(3) . . . . ?
N4 Zn1 O5 C22 1.12(18) . . . . ?
N1 Zn1 O5 C22 -129.36(19) . . . . ?
N2 Zn1 O5 C22 150.43(19) . . . . ?
N3 Zn1 O5 C22 28.7(2) . . . . ?
O4 Zn1 O5 C22 76.86(18) . . . . ?
O3 Zn1 O5 C22 -165.20(16) . . . . ?
O1 Zn1 O5 C22 -67.10(19) . . . . ?
O7 C23 C24 N5 7.5(4) . . . . ?
O8 C23 C24 N5 -172.4(2) . . . . ?
O7 C23 C24 C25 -173.4(3) . . . . ?
O8 C23 C24 C25 6.8(4) . . . . ?
N5 C24 C25 C26 -0.4(4) . . . . ?
C23 C24 C25 C26 -179.5(3) . . . . ?
C24 C25 C26 C27 0.4(4) . . . . ?
C25 C26 C27 C28 -0.5(4) . . . . ?
C26 C27 C28 N5 0.8(4) . . . . ?
C26 C27 C28 C29 -179.5(3) . . . . ?
N5 C28 C29 N6 -28.3(3) . . . . ?
C27 C28 C29 N6 152.0(2) . . . . ?
N6 C30 C31 O9 60.1(3) . . . . ?
O9 C32 C33 N7 55.4(3) . . . . ?
N7 C34 C35 O10 60.7(3) . . . . ?
O10 C36 C37 N6 55.7(3) . . . . ?
N7 C38 C39 N8 -28.6(3) . . . . ?
N7 C38 C39 C40 151.9(2) . . . . ?
N8 C39 C40 C41 0.3(4) . . . . ?
C38 C39 C40 C41 179.7(3) . . . . ?
C39 C40 C41 C42 0.5(4) . . . . ?
C40 C41 C42 C43 0.0(4) . . . . ?
C41 C42 C43 N8 -1.2(4) . . . . ?
C41 C42 C43 C44 177.2(2) . . . . ?
N8 C43 C44 O11 4.8(3) . . . . ?
C42 C43 C44 O11 -173.7(3) . . . . ?
N8 C43 C44 O12 -174.2(2) . . . . ?
C42 C43 C44 O12 7.3(4) . . . . ?
C27 C28 N5 C24 -0.8(4) . . . . ?
C29 C28 N5 C24 179.5(2) . . . . ?
C27 C28 N5 Zn2 -177.1(2) . . . . ?
C29 C28 N5 Zn2 3.2(3) . . . . ?
C25 C24 N5 C28 0.6(4) . . . . ?
C23 C24 N5 C28 179.7(2) . . . . ?
C25 C24 N5 Zn2 176.4(2) . . . . ?
C23 C24 N5 Zn2 -4.5(3) . . . . ?
N8 Zn2 N5 C28 -127.71(18) . . . . ?
N6 Zn2 N5 C28 13.77(18) . . . . ?
N7 Zn2 N5 C28 128.33(18) . . . . ?
O11 Zn2 N5 C28 -68.18(18) . . . . ?
O9 Zn2 N5 C28 -14.0(3) . . . . ?
O10 Zn2 N5 C28 89.03(18) . . . . ?
O7 Zn2 N5 C28 177.1(2) . . . . ?
N8 Zn2 N5 C24 56.3(2) . . . . ?
N6 Zn2 N5 C24 -162.2(2) . . . . ?
N7 Zn2 N5 C24 -47.6(2) . . . . ?
O11 Zn2 N5 C24 115.9(2) . . . . ?
O9 Zn2 N5 C24 170.05(17) . . . . ?
O10 Zn2 N5 C24 -86.9(2) . . . . ?
O7 Zn2 N5 C24 1.13(19) . . . . ?
C31 C30 N6 C29 -168.0(2) . . . . ?
C31 C30 N6 C37 72.6(3) . . . . ?
C31 C30 N6 Zn2 -53.4(3) . . . . ?
C28 C29 N6 C30 154.8(2) . . . . ?
C28 C29 N6 C37 -86.1(3) . . . . ?
C28 C29 N6 Zn2 36.1(2) . . . . ?
C36 C37 N6 C30 -172.5(2) . . . . ?
C36 C37 N6 C29 68.8(3) . . . . ?
C36 C37 N6 Zn2 -48.0(3) . . . . ?
N8 Zn2 N6 C30 -16.6(2) . . . . ?
N5 Zn2 N6 C30 -143.32(18) . . . . ?
N7 Zn2 N6 C30 84.99(18) . . . . ?
O11 Zn2 N6 C30 -62.73(16) . . . . ?
O9 Zn2 N6 C30 22.27(16) . . . . ?
O10 Zn2 N6 C30 143.14(18) . . . . ?
O7 Zn2 N6 C30 -169.39(14) . . . . ?
N8 Zn2 N6 C29 100.25(19) . . . . ?
N5 Zn2 N6 C29 -26.43(16) . . . . ?
N7 Zn2 N6 C29 -158.12(16) . . . . ?
O11 Zn2 N6 C29 54.15(16) . . . . ?
O9 Zn2 N6 C29 139.16(17) . . . . ?
O10 Zn2 N6 C29 -99.97(17) . . . . ?
O7 Zn2 N6 C29 -52.5(2) . . . . ?
N8 Zn2 N6 C37 -140.16(17) . . . . ?
N5 Zn2 N6 C37 93.16(18) . . . . ?
N7 Zn2 N6 C37 -38.53(19) . . . . ?
O11 Zn2 N6 C37 173.74(18) . . . . ?
O9 Zn2 N6 C37 -101.25(18) . . . . ?
O10 Zn2 N6 C37 19.62(16) . . . . ?
O7 Zn2 N6 C37 67.1(2) . . . . ?
C30 C31 O9 C32 -156.1(2) . . . . ?
C30 C31 O9 Zn2 -35.7(2) . . . . ?
C33 C32 O9 C31 86.2(3) . . . . ?
C33 C32 O9 Zn2 -34.5(2) . . . . ?
N8 Zn2 O9 C31 162.78(17) . . . . ?
N5 Zn2 O9 C31 37.1(2) . . . . ?
N6 Zn2 O9 C31 8.41(16) . . . . ?
N7 Zn2 O9 C31 -114.75(16) . . . . ?
O11 Zn2 O9 C31 90.48(16) . . . . ?
O10 Zn2 O9 C31 -54.24(16) . . . . ?
O7 Zn2 O9 C31 -159.98(15) . . . . ?
N8 Zn2 O9 C32 -73.32(16) . . . . ?
N5 Zn2 O9 C32 160.95(16) . . . . ?
N6 Zn2 O9 C32 132.30(16) . . . . ?
N7 Zn2 O9 C32 9.15(15) . . . . ?
O11 Zn2 O9 C32 -145.62(16) . . . . ?
O10 Zn2 O9 C32 69.66(16) . . . . ?
O7 Zn2 O9 C32 -36.09(19) . . . . ?
C39 C38 N7 C34 155.4(2) . . . . ?
C39 C38 N7 C33 -86.2(3) . . . . ?
C39 C38 N7 Zn2 33.8(2) . . . . ?
C35 C34 N7 C38 -168.7(2) . . . . ?
C35 C34 N7 C33 72.5(3) . . . . ?
C35 C34 N7 Zn2 -52.3(3) . . . . ?
C32 C33 N7 C38 70.4(3) . . . . ?
C32 C33 N7 C34 -172.0(2) . . . . ?
C32 C33 N7 Zn2 -46.0(3) . . . . ?
N8 Zn2 N7 C38 -23.96(16) . . . . ?
N5 Zn2 N7 C38 98.50(18) . . . . ?
N6 Zn2 N7 C38 -162.55(16) . . . . ?
O11 Zn2 N7 C38 -51.8(2) . . . . ?
O9 Zn2 N7 C38 -100.44(17) . . . . ?
O10 Zn2 N7 C38 138.04(17) . . . . ?
O7 Zn2 N7 C38 53.63(16) . . . . ?
N8 Zn2 N7 C34 -141.70(18) . . . . ?
N5 Zn2 N7 C34 -19.2(2) . . . . ?
N6 Zn2 N7 C34 79.71(18) . . . . ?
O11 Zn2 N7 C34 -169.51(15) . . . . ?
O9 Zn2 N7 C34 141.82(18) . . . . ?
O10 Zn2 N7 C34 20.30(16) . . . . ?
O7 Zn2 N7 C34 -64.11(16) . . . . ?
N8 Zn2 N7 C33 94.94(17) . . . . ?
N5 Zn2 N7 C33 -142.61(16) . . . . ?
N6 Zn2 N7 C33 -43.66(19) . . . . ?
O11 Zn2 N7 C33 67.1(2) . . . . ?
O9 Zn2 N7 C33 18.46(16) . . . . ?
O10 Zn2 N7 C33 -103.07(17) . . . . ?
O7 Zn2 N7 C33 172.53(17) . . . . ?
C37 C36 O10 C35 85.8(3) . . . . ?
C37 C36 O10 Zn2 -33.6(2) . . . . ?
C34 C35 O10 C36 -156.5(2) . . . . ?
C34 C35 O10 Zn2 -38.3(2) . . . . ?
N8 Zn2 O10 C36 165.07(16) . . . . ?
N5 Zn2 O10 C36 -76.37(16) . . . . ?
N6 Zn2 O10 C36 8.28(15) . . . . ?
N7 Zn2 O10 C36 133.60(17) . . . . ?
O11 Zn2 O10 C36 -37.2(2) . . . . ?
O9 Zn2 O10 C36 71.02(16) . . . . ?
O7 Zn2 O10 C36 -145.06(16) . . . . ?
N8 Zn2 O10 C35 42.5(2) . . . . ?
N5 Zn2 O10 C35 161.02(17) . . . . ?
N6 Zn2 O10 C35 -114.32(17) . . . . ?
N7 Zn2 O10 C35 11.00(16) . . . . ?
O11 Zn2 O10 C35 -159.84(15) . . . . ?
O9 Zn2 O10 C35 -51.59(16) . . . . ?
O7 Zn2 O10 C35 92.34(16) . . . . ?
C40 C39 N8 C43 -1.5(4) . . . . ?
C38 C39 N8 C43 179.1(2) . . . . ?
C40 C39 N8 Zn2 -174.6(2) . . . . ?
C38 C39 N8 Zn2 6.0(3) . . . . ?
C42 C43 N8 C39 1.9(4) . . . . ?
C44 C43 N8 C39 -176.6(2) . . . . ?
C42 C43 N8 Zn2 174.5(2) . . . . ?
C44 C43 N8 Zn2 -4.0(3) . . . . ?
N5 Zn2 N8 C39 -121.90(19) . . . . ?
N6 Zn2 N8 C39 125.87(19) . . . . ?
N7 Zn2 N8 C39 10.68(18) . . . . ?
O11 Zn2 N8 C39 174.6(2) . . . . ?
O9 Zn2 N8 C39 87.21(19) . . . . ?
O10 Zn2 N8 C39 -19.5(3) . . . . ?
O7 Zn2 N8 C39 -70.64(19) . . . . ?
N5 Zn2 N8 C43 65.3(2) . . . . ?
N6 Zn2 N8 C43 -46.9(3) . . . . ?
N7 Zn2 N8 C43 -162.1(2) . . . . ?
O11 Zn2 N8 C43 1.77(19) . . . . ?
O9 Zn2 N8 C43 -85.6(2) . . . . ?
O10 Zn2 N8 C43 167.76(17) . . . . ?
O7 Zn2 N8 C43 116.6(2) . . . . ?
O8 C23 O7 Zn2 173.6(2) . . . . ?
C24 C23 O7 Zn2 -6.2(3) . . . . ?
N8 Zn2 O7 C23 -130.81(19) . . . . ?
N5 Zn2 O7 C23 2.96(17) . . . . ?
N6 Zn2 O7 C23 31.0(2) . . . . ?
N7 Zn2 O7 C23 148.22(19) . . . . ?
O11 Zn2 O7 C23 -66.51(18) . . . . ?
O9 Zn2 O7 C23 -167.69(16) . . . . ?
O10 Zn2 O7 C23 76.43(18) . . . . ?
O12 C44 O11 Zn2 175.6(2) . . . . ?
C43 C44 O11 Zn2 -3.3(3) . . . . ?
N8 Zn2 O11 C44 1.08(18) . . . . ?
N5 Zn2 O11 C44 -127.91(19) . . . . ?
N6 Zn2 O11 C44 150.78(19) . . . . ?
N7 Zn2 O11 C44 30.0(2) . . . . ?
O9 Zn2 O11 C44 76.79(18) . . . . ?
O10 Zn2 O11 C44 -165.44(16) . . . . ?
O7 Zn2 O11 C44 -66.47(19) . . . . ?
